data_7218165
loop_
_publ_author_name
'Guo, Huadong'
'Yan, Yongnian'
'Guo, Xianmin'
'Zou, Hengye'
'Qi, Yanjuan'
'Liu, Chunming'

_publ_section_title
;
 Syntheses, characterization and luminescence properties of five entangled
 coordination polymers based on bis(4-imidazolphenoxy)methane and various
 dicarboxylic acids
;
_journal_issue 44
_journal_name_full CrystEngComm
_journal_page_first 10245
_journal_paper_doi 10.1039/C4CE01390E
_journal_volume 16
_journal_year 2014
_chemical_formula_moiety 'C27 H20 Cd N4 O6'
_chemical_formula_sum 'C27 H20 Cd N4 O6'
_chemical_formula_weight 608.87
_chemical_melting_point ?
_chemical_name_systematic
;
 ?
;
_space_group_IT_number 33
_symmetry_cell_setting orthorhombic
_symmetry_space_group_name_Hall 'P 2c -2n'
_symmetry_space_group_name_H-M 'P n a 21'
_atom_sites_solution_hydrogens geom
_atom_sites_solution_primary direct
_atom_sites_solution_secondary difmap
_audit_creation_method SHELXL-97
_cell_angle_alpha 90.00
_cell_angle_beta 90.00
_cell_angle_gamma 90.00
_cell_formula_units_Z 4
_cell_length_a 14.6526(12)
_cell_length_b 10.0981(9)
_cell_length_c 16.1913(13)
_cell_measurement_reflns_used 5303
_cell_measurement_temperature 293(2)
_cell_measurement_theta_max 26.02
_cell_measurement_theta_min 1.61
_cell_volume 2395.7(3)
_computing_cell_refinement 'Bruker SMART'
_computing_data_collection 'Bruker SMART'
_computing_data_reduction 'Bruker SAINT'
_computing_molecular_graphics SHELXP-97
_computing_publication_material SHELXTL
_computing_structure_refinement 'SHELXL-97 (Sheldrick, 1997)'
_computing_structure_solution 'SHELXS-97 (Sheldrick, 1990)'
_diffrn_ambient_temperature 293(2)
_diffrn_detector_area_resol_mean 9.00cm
_diffrn_measured_fraction_theta_full 0.993
_diffrn_measured_fraction_theta_max 0.993
_diffrn_measurement_device_type 'CCD area detector'
_diffrn_measurement_method 'phi and omega scans'
_diffrn_radiation_monochromator graphite
_diffrn_radiation_source 'fine-focus sealed tube'
_diffrn_radiation_type MoK\a
_diffrn_radiation_wavelength 0.71073
_diffrn_reflns_av_R_equivalents 0.0428
_diffrn_reflns_av_sigmaI/netI 0.0484
_diffrn_reflns_limit_h_max 19
_diffrn_reflns_limit_h_min -19
_diffrn_reflns_limit_k_max 13
_diffrn_reflns_limit_k_min -12
_diffrn_reflns_limit_l_max 21
_diffrn_reflns_limit_l_min -19
_diffrn_reflns_number 17125
_diffrn_reflns_theta_full 28.39
_diffrn_reflns_theta_max 28.39
_diffrn_reflns_theta_min 2.38
_diffrn_standards_decay_% none
_diffrn_standards_interval_count none
_diffrn_standards_interval_time none
_diffrn_standards_number none
_exptl_absorpt_coefficient_mu 0.964
_exptl_absorpt_correction_T_max 0.820
_exptl_absorpt_correction_T_min 0.788
_exptl_absorpt_correction_type empirical
_exptl_absorpt_process_details SADABS
_exptl_crystal_colour colorless
_exptl_crystal_density_diffrn 1.688
_exptl_crystal_density_method 'not measured'
_exptl_crystal_description bolock
_exptl_crystal_F_000 1224
_exptl_crystal_size_max 0.25
_exptl_crystal_size_mid 0.24
_exptl_crystal_size_min 0.21
_refine_diff_density_max 0.336
_refine_diff_density_min -0.563
_refine_diff_density_rms 0.068
_refine_ls_abs_structure_details 'Flack H D (1983), Acta Cryst. A39, 876-881'
_refine_ls_abs_structure_Flack 0.00
_refine_ls_extinction_method none
_refine_ls_goodness_of_fit_ref 1.010
_refine_ls_hydrogen_treatment constr
_refine_ls_matrix_type full
_refine_ls_number_parameters 343
_refine_ls_number_reflns 5303
_refine_ls_number_restraints 1
_refine_ls_restrained_S_all 1.010
_refine_ls_R_factor_all 0.0611
_refine_ls_R_factor_gt 0.0365
_refine_ls_shift/su_max 0.001
_refine_ls_shift/su_mean 0.000
_refine_ls_structure_factor_coef Fsqd
_refine_ls_weighting_details 'calc w=1/[\s^2^(Fo^2^)+(0.0285P)^2^+0.0000P] where P=(Fo^2^+2Fc^2^)/3'
_refine_ls_weighting_scheme calc
_refine_ls_wR_factor_gt 0.0618
_refine_ls_wR_factor_ref 0.0691
_reflns_number_gt 4014
_reflns_number_total 5303
_reflns_threshold_expression >2sigma(I)
_cod_data_source_file c4ce01390e2.cif
_cod_data_source_block 4
_cod_depositor_comments
;
The following automatic conversions were performed:

'_chemical_melting_point' value 'not measured' was changed to '?' -
the value is undefined or not given.

Automatic conversion script
Id: cif_fix_values 2827 2014-09-09 07:05:25Z andrius 

 Adding full bibliography for 7218162--7218166.cif.
;
_cod_original_sg_symbol_H-M pna21
_cod_database_code 7218165

loop_
_symmetry_equiv_pos_as_xyz
'x, y, z'
'-x, -y, z+1/2'
'-x+1/2, y+1/2, z+1/2'
'x+1/2, -y+1/2, z'

loop_
_atom_site_label
_atom_site_type_symbol
_atom_site_fract_x
_atom_site_fract_y
_atom_site_fract_z
_atom_site_U_iso_or_equiv
_atom_site_adp_type
_atom_site_occupancy
_atom_site_symmetry_multiplicity
_atom_site_calc_flag
_atom_site_refinement_flags
C1 C 0.5963(3) 0.6443(4) 0.2043(3) 0.0450(10) Uani 1 1 d .
C2 C 0.6584(3) 0.7146(4) 0.1438(2) 0.0342(9) Uani 1 1 d .
C3 C 0.6288(3) 0.7441(4) 0.0643(2) 0.0367(9) Uani 1 1 d .
H3 H 0.5694 0.7238 0.0485 0.044 Uiso 1 1 calc R
C4 C 0.6872(3) 0.8032(4) 0.0090(2) 0.0374(9) Uani 1 1 d .
H4 H 0.6662 0.8258 -0.0434 0.045 Uiso 1 1 calc R
C5 C 0.7768(3) 0.8293(4) 0.0302(2) 0.0344(10) Uani 1 1 d .
C6 C 0.8066(3) 0.8006(4) 0.1092(3) 0.0386(9) Uani 1 1 d .
H6 H 0.8665 0.8189 0.1244 0.046 Uiso 1 1 calc R
C7 C 0.7470(3) 0.7443(4) 0.1658(2) 0.0370(9) Uani 1 1 d .
H7 H 0.7671 0.7265 0.2192 0.044 Uiso 1 1 calc R
C8 C 0.8403(3) 0.8887(4) -0.0321(2) 0.0402(10) Uani 1 1 d .
C9 C 0.4692(3) 0.1890(5) 0.3125(3) 0.0519(11) Uani 1 1 d .
H9 H 0.4789 0.1610 0.3665 0.062 Uiso 1 1 calc R
C10 C 0.4390(3) 0.1117(5) 0.2507(3) 0.0548(12) Uani 1 1 d .
H10 H 0.4245 0.0222 0.2540 0.066 Uiso 1 1 calc R
C11 C 0.4616(3) 0.3118(4) 0.2054(3) 0.0421(10) Uani 1 1 d .
H11 H 0.4653 0.3849 0.1706 0.051 Uiso 1 1 calc R
C12 C 0.4080(3) 0.1518(4) 0.0992(3) 0.0429(10) Uani 1 1 d .
C13 C 0.4104(4) 0.0209(4) 0.0757(3) 0.0629(14) Uani 1 1 d .
H13 H 0.4306 -0.0432 0.1127 0.075 Uiso 1 1 calc R
C14 C 0.3828(4) -0.0156(5) -0.0031(3) 0.0707(16) Uani 1 1 d .
H14 H 0.3835 -0.1041 -0.0190 0.085 Uiso 1 1 calc R
C15 C 0.3546(4) 0.0803(5) -0.0574(3) 0.0635(14) Uani 1 1 d .
C16 C 0.3548(3) 0.2112(4) -0.0358(3) 0.0474(11) Uani 1 1 d .
H16 H 0.3376 0.2754 -0.0739 0.057 Uiso 1 1 calc R
C17 C 0.3808(3) 0.2476(5) 0.0430(3) 0.0421(11) Uani 1 1 d .
H17 H 0.3799 0.3364 0.0584 0.051 Uiso 1 1 calc R
C18 C 0.2516(3) -0.0365(4) -0.1467(5) 0.0603(12) Uani 1 1 d .
H18A H 0.2104 -0.0018 -0.1883 0.072 Uiso 1 1 calc R
H18B H 0.2184 -0.0406 -0.0950 0.072 Uiso 1 1 calc R
C19 C 0.2990(2) -0.1846(4) -0.2514(2) 0.0361(9) Uani 1 1 d .
C20 C 0.2924(3) -0.3132(4) -0.2788(2) 0.0366(9) Uani 1 1 d .
H20 H 0.2728 -0.3793 -0.2429 0.044 Uiso 1 1 calc R
C21 C 0.3143(3) -0.3446(4) -0.3585(3) 0.0374(10) Uani 1 1 d .
H21 H 0.3088 -0.4313 -0.3771 0.045 Uiso 1 1 calc R
C22 C 0.3450(3) -0.2459(4) -0.4112(2) 0.0337(9) Uani 1 1 d .
C23 C 0.3515(3) -0.1167(4) -0.3841(2) 0.0412(10) Uani 1 1 d .
H23 H 0.3724 -0.0510 -0.4196 0.049 Uiso 1 1 calc R
C24 C 0.3270(3) -0.0854(4) -0.3044(3) 0.0441(10) Uani 1 1 d .
H24 H 0.3292 0.0020 -0.2863 0.053 Uiso 1 1 calc R
C25 C 0.3680(3) -0.2013(4) -0.5634(2) 0.0468(11) Uani 1 1 d .
H25 H 0.3379 -0.1205 -0.5682 0.056 Uiso 1 1 calc R
C26 C 0.4132(3) -0.2668(4) -0.6231(3) 0.0475(11) Uani 1 1 d .
H26 H 0.4198 -0.2377 -0.6773 0.057 Uiso 1 1 calc R
C27 C 0.4246(2) -0.3859(4) -0.5143(2) 0.0379(9) Uani 1 1 d .
H27 H 0.4402 -0.4536 -0.4780 0.045 Uiso 1 1 calc R
O6 O 0.3241(3) 0.0501(4) -0.1378(2) 0.0917(13) Uani 1 1 d .
N1 N 0.4834(2) 0.3146(3) 0.2843(2) 0.0439(8) Uani 1 1 d .
N2 N 0.4336(2) 0.1914(3) 0.1808(2) 0.0412(8) Uani 1 1 d .
N3 N 0.3754(2) -0.2787(3) -0.49360(19) 0.0365(8) Uani 1 1 d .
N4 N 0.4478(2) -0.3823(3) -0.5924(2) 0.0379(7) Uani 1 1 d .
O1 O 0.5198(2) 0.6079(4) 0.1840(2) 0.0761(11) Uani 1 1 d .
O2 O 0.6305(2) 0.6210(3) 0.27390(17) 0.0589(9) Uani 1 1 d .
O3 O 0.8077(2) 0.9636(3) -0.08665(18) 0.0509(8) Uani 1 1 d .
O4 O 0.9240(2) 0.8635(3) -0.02799(19) 0.0553(8) Uani 1 1 d .
O5 O 0.27734(18) -0.1636(3) -0.16904(17) 0.0490(7) Uani 1 1 d .
Cd1 Cd 0.550672(15) 0.48476(2) 0.34706(3) 0.03822(8) Uani 1 1 d .

loop_
_atom_site_aniso_label
_atom_site_aniso_U_11
_atom_site_aniso_U_22
_atom_site_aniso_U_33
_atom_site_aniso_U_23
_atom_site_aniso_U_13
_atom_site_aniso_U_12
C1 0.050(3) 0.038(2) 0.047(3) 0.0050(19) 0.014(2) 0.005(2)
C2 0.040(2) 0.032(2) 0.031(2) 0.0034(17) 0.0039(18) 0.0001(18)
C3 0.033(2) 0.042(2) 0.035(2) 0.0002(18) -0.0071(17) -0.0057(17)
C4 0.042(2) 0.038(2) 0.032(2) 0.0030(17) -0.0053(18) -0.0025(18)
C5 0.043(3) 0.028(2) 0.032(2) 0.0028(16) 0.0059(19) 0.0000(18)
C6 0.033(2) 0.043(2) 0.040(2) 0.000(2) -0.0044(18) -0.0010(19)
C7 0.041(2) 0.044(2) 0.027(2) 0.0052(16) -0.0045(18) 0.0015(18)
C8 0.049(3) 0.034(2) 0.038(2) 0.0005(17) 0.006(2) -0.007(2)
C9 0.047(3) 0.060(3) 0.048(3) 0.010(2) 0.011(2) -0.002(2)
C10 0.059(3) 0.044(3) 0.061(3) 0.008(2) 0.009(3) -0.005(2)
C11 0.041(2) 0.041(2) 0.045(3) -0.0028(18) 0.006(2) -0.0051(18)
C12 0.039(2) 0.043(3) 0.047(3) -0.010(2) 0.012(2) -0.0107(19)
C13 0.089(4) 0.038(3) 0.061(3) -0.005(2) 0.021(3) -0.007(2)
C14 0.114(5) 0.036(3) 0.062(3) -0.019(2) 0.028(3) -0.019(3)
C15 0.084(4) 0.056(3) 0.050(3) -0.014(2) 0.021(3) -0.033(3)
C16 0.048(3) 0.047(3) 0.046(3) -0.0079(19) 0.008(2) -0.013(2)
C17 0.039(2) 0.039(3) 0.048(3) -0.011(2) 0.006(2) -0.0109(19)
C18 0.067(2) 0.056(3) 0.057(3) -0.019(3) 0.002(4) 0.011(2)
C19 0.032(2) 0.039(2) 0.037(2) -0.0058(17) -0.0040(17) 0.0059(16)
C20 0.033(2) 0.040(2) 0.037(2) 0.0047(18) -0.0064(18) 0.0022(17)
C21 0.035(2) 0.030(2) 0.047(3) -0.0031(18) -0.007(2) 0.0003(18)
C22 0.032(2) 0.036(2) 0.033(2) -0.0013(17) -0.0008(18) 0.0054(17)
C23 0.048(2) 0.032(2) 0.044(2) 0.0093(17) 0.002(2) 0.0000(18)
C24 0.058(3) 0.027(2) 0.048(3) -0.0055(19) -0.001(2) 0.0083(19)
C25 0.055(3) 0.046(3) 0.039(2) 0.0093(19) 0.000(2) 0.013(2)
C26 0.054(3) 0.050(3) 0.038(2) 0.0091(18) 0.0015(19) 0.006(2)
C27 0.035(2) 0.042(2) 0.037(2) 0.0001(17) -0.0057(17) 0.0009(17)
O6 0.146(3) 0.081(2) 0.049(3) -0.0229(19) 0.021(2) -0.051(2)
N1 0.0365(18) 0.052(2) 0.043(2) -0.0031(17) 0.0025(16) -0.0045(16)
N2 0.0381(19) 0.039(2) 0.047(2) -0.0024(15) 0.0077(16) -0.0029(15)
N3 0.0380(18) 0.039(2) 0.0320(18) 0.0020(14) 0.0012(14) 0.0077(15)
N4 0.0383(18) 0.0415(19) 0.0340(17) -0.0033(13) 0.0000(16) 0.0044(16)
O1 0.050(2) 0.099(3) 0.079(3) 0.035(2) 0.0004(19) -0.0161(19)
O2 0.071(2) 0.069(2) 0.0372(19) 0.0167(15) 0.0072(15) -0.0120(17)
O3 0.0557(18) 0.0494(19) 0.0478(18) 0.0213(14) 0.0044(15) -0.0016(15)
O4 0.0428(18) 0.072(2) 0.051(2) 0.0179(15) 0.0071(15) 0.0001(15)
O5 0.0587(17) 0.0478(16) 0.040(2) -0.0092(12) 0.0039(14) -0.0007(12)
Cd1 0.03376(12) 0.04906(15) 0.03183(12) 0.0016(2) 0.0001(2) -0.00056(11)

loop_
_atom_type_symbol
_atom_type_description
_atom_type_scat_dispersion_real
_atom_type_scat_dispersion_imag
_atom_type_scat_source
C C 0.0033 0.0016 'International Tables Vol C Tables 4.2.6.8 and 6.1.1.4'
H H 0.0000 0.0000 'International Tables Vol C Tables 4.2.6.8 and 6.1.1.4'
N N 0.0061 0.0033 'International Tables Vol C Tables 4.2.6.8 and 6.1.1.4'
O O 0.0106 0.0060 'International Tables Vol C Tables 4.2.6.8 and 6.1.1.4'
Cd Cd -0.8075 1.2024 'International Tables Vol C Tables 4.2.6.8 and 6.1.1.4'

loop_
_geom_angle_atom_site_label_1
_geom_angle_atom_site_label_2
_geom_angle_atom_site_label_3
_geom_angle
_geom_angle_site_symmetry_1
_geom_angle_site_symmetry_3
O1 C1 O2 123.4(4) . .
O1 C1 C2 121.2(4) . .
O2 C1 C2 115.3(4) . .
C7 C2 C3 119.1(4) . .
C7 C2 C1 120.0(4) . .
C3 C2 C1 120.8(4) . .
C4 C3 C2 120.1(4) . .
C4 C3 H3 119.9 . .
C2 C3 H3 119.9 . .
C3 C4 C5 120.8(4) . .
C3 C4 H4 119.6 . .
C5 C4 H4 119.6 . .
C6 C5 C4 119.3(4) . .
C6 C5 C8 120.8(4) . .
C4 C5 C8 119.9(4) . .
C5 C6 C7 119.9(4) . .
C5 C6 H6 120.0 . .
C7 C6 H6 120.0 . .
C2 C7 C6 120.7(3) . .
C2 C7 H7 119.7 . .
C6 C7 H7 119.7 . .
O4 C8 O3 122.1(4) . .
O4 C8 C5 119.4(4) . .
O3 C8 C5 118.5(4) . .
O4 C8 Cd1 62.2(2) . 3_654
O3 C8 Cd1 60.1(2) . 3_654
C5 C8 Cd1 175.9(3) . 3_654
C10 C9 N1 109.9(4) . .
C10 C9 H9 125.0 . .
N1 C9 H9 125.0 . .
C9 C10 N2 106.8(4) . .
C9 C10 H10 126.6 . .
N2 C10 H10 126.6 . .
N1 C11 N2 112.4(4) . .
N1 C11 H11 123.8 . .
N2 C11 H11 123.8 . .
C13 C12 C17 119.8(4) . .
C13 C12 N2 121.1(4) . .
C17 C12 N2 119.1(4) . .
C12 C13 C14 120.1(5) . .
C12 C13 H13 120.0 . .
C14 C13 H13 120.0 . .
C15 C14 C13 119.3(4) . .
C15 C14 H14 120.4 . .
C13 C14 H14 120.4 . .
C16 C15 C14 121.2(5) . .
C16 C15 O6 116.5(5) . .
C14 C15 O6 122.3(4) . .
C15 C16 C17 119.7(4) . .
C15 C16 H16 120.2 . .
C17 C16 H16 120.2 . .
C16 C17 C12 119.9(4) . .
C16 C17 H17 120.0 . .
C12 C17 H17 120.0 . .
O6 C18 O5 113.8(4) . .
O6 C18 H18A 108.8 . .
O5 C18 H18A 108.8 . .
O6 C18 H18B 108.8 . .
O5 C18 H18B 108.8 . .
H18A C18 H18B 107.7 . .
C20 C19 C24 120.3(4) . .
C20 C19 O5 116.0(3) . .
C24 C19 O5 123.7(4) . .
C21 C20 C19 120.4(4) . .
C21 C20 H20 119.8 . .
C19 C20 H20 119.8 . .
C20 C21 C22 119.4(4) . .
C20 C21 H21 120.3 . .
C22 C21 H21 120.3 . .
C23 C22 C21 120.4(4) . .
C23 C22 N3 119.2(3) . .
C21 C22 N3 120.3(4) . .
C24 C23 C22 119.8(4) . .
C24 C23 H23 120.1 . .
C22 C23 H23 120.1 . .
C23 C24 C19 119.6(4) . .
C23 C24 H24 120.2 . .
C19 C24 H24 120.2 . .
C26 C25 N3 105.7(4) . .
C26 C25 H25 127.1 . .
N3 C25 H25 127.1 . .
C25 C26 N4 110.0(4) . .
C25 C26 H26 125.0 . .
N4 C26 H26 125.0 . .
N4 C27 N3 110.9(3) . .
N4 C27 H27 124.5 . .
N3 C27 H27 124.5 . .
C18 O6 C15 118.5(5) . .
C11 N1 C9 105.6(3) . .
C11 N1 Cd1 124.5(3) . .
C9 N1 Cd1 129.2(3) . .
C11 N2 C10 105.4(4) . .
C11 N2 C12 127.4(4) . .
C10 N2 C12 127.2(4) . .
C27 N3 C25 107.2(3) . .
C27 N3 C22 125.5(3) . .
C25 N3 C22 127.0(3) . .
C27 N4 C26 106.2(3) . .
C27 N4 Cd1 125.4(3) . 1_544
C26 N4 Cd1 127.0(3) . 1_544
C1 O2 Cd1 113.3(3) . .
C8 O3 Cd1 92.3(3) . 3_654
C8 O4 Cd1 90.2(2) . 3_654
C18 O5 C19 117.0(4) . .
O2 Cd1 N1 118.75(12) . .
O2 Cd1 N4 102.84(12) . 1_566
N1 Cd1 N4 111.32(12) . 1_566
O2 Cd1 O3 80.19(11) . 3_645
N1 Cd1 O3 122.03(12) . 3_645
N4 Cd1 O3 116.68(11) 1_566 3_645
O2 Cd1 O4 134.85(11) . 3_645
N1 Cd1 O4 93.43(12) . 3_645
N4 Cd1 O4 92.38(11) 1_566 3_645
O3 Cd1 O4 55.23(10) 3_645 3_645
O2 Cd1 C8 107.77(12) . 3_645
N1 Cd1 C8 108.35(12) . 3_645
N4 Cd1 C8 107.19(12) 1_566 3_645
O3 Cd1 C8 27.67(11) 3_645 3_645
O4 Cd1 C8 27.61(11) 3_645 3_645

loop_
_geom_bond_atom_site_label_1
_geom_bond_atom_site_label_2
_geom_bond_distance
_geom_bond_site_symmetry_2
C1 O1 1.223(5) .
C1 O2 1.256(5) .
C1 C2 1.514(5) .
C2 C7 1.380(5) .
C2 C3 1.390(5) .
C3 C4 1.376(5) .
C3 H3 0.9300 .
C4 C5 1.382(5) .
C4 H4 0.9300 .
C5 C6 1.383(5) .
C5 C8 1.498(5) .
C6 C7 1.387(5) .
C6 H6 0.9300 .
C7 H7 0.9300 .
C8 O4 1.254(5) .
C8 O3 1.258(5) .
C8 Cd1 2.706(4) 3_654
C9 C10 1.344(7) .
C9 N1 1.364(5) .
C9 H9 0.9300 .
C10 N2 1.392(6) .
C10 H10 0.9300 .
C11 N1 1.317(5) .
C11 N2 1.343(5) .
C11 H11 0.9300 .
C12 C13 1.376(5) .
C12 C17 1.386(6) .
C12 N2 1.431(5) .
C13 C14 1.389(7) .
C13 H13 0.9300 .
C14 C15 1.371(7) .
C14 H14 0.9300 .
C15 C16 1.368(6) .
C15 O6 1.410(6) .
C16 C17 1.381(5) .
C16 H16 0.9300 .
C17 H17 0.9300 .
C18 O6 1.383(5) .
C18 O5 1.386(5) .
C18 H18A 0.9700 .
C18 H18B 0.9700 .
C19 C20 1.376(5) .
C19 C24 1.381(6) .
C19 O5 1.387(5) .
C20 C21 1.366(5) .
C20 H20 0.9300 .
C21 C22 1.387(5) .
C21 H21 0.9300 .
C22 C23 1.380(5) .
C22 N3 1.445(5) .
C23 C24 1.377(5) .
C23 H23 0.9300 .
C24 H24 0.9300 .
C25 C26 1.346(5) .
C25 N3 1.378(5) .
C25 H25 0.9300 .
C26 N4 1.365(5) .
C26 H26 0.9300 .
C27 N4 1.311(5) .
C27 N3 1.343(5) .
C27 H27 0.9300 .
N1 Cd1 2.227(3) .
N4 Cd1 2.244(3) 1_544
O2 Cd1 2.160(3) .
O3 Cd1 2.347(3) 3_654
O4 Cd1 2.394(3) 3_654
Cd1 N4 2.244(3) 1_566
Cd1 O3 2.347(3) 3_645
Cd1 O4 2.394(3) 3_645
Cd1 C8 2.706(4) 3_645

loop_
_geom_torsion_atom_site_label_1
_geom_torsion_atom_site_label_2
_geom_torsion_atom_site_label_3
_geom_torsion_atom_site_label_4
_geom_torsion
_geom_torsion_site_symmetry_4
O1 C1 C2 C7 -174.3(4) .
O2 C1 C2 C7 2.2(6) .
O1 C1 C2 C3 2.5(6) .
O2 C1 C2 C3 179.0(4) .
C7 C2 C3 C4 -0.5(6) .
C1 C2 C3 C4 -177.4(4) .
C2 C3 C4 C5 2.5(6) .
C3 C4 C5 C6 -2.7(6) .
C3 C4 C5 C8 177.5(4) .
C4 C5 C6 C7 0.9(6) .
C8 C5 C6 C7 -179.3(4) .
C3 C2 C7 C6 -1.2(6) .
C1 C2 C7 C6 175.6(4) .
C5 C6 C7 C2 1.0(7) .
C6 C5 C8 O4 29.6(6) .
C4 C5 C8 O4 -150.6(4) .
C6 C5 C8 O3 -149.7(4) .
C4 C5 C8 O3 30.0(6) .
C6 C5 C8 Cd1 141(4) 3_654
C4 C5 C8 Cd1 -39(5) 3_654
N1 C9 C10 N2 -0.2(5) .
C17 C12 C13 C14 -2.1(8) .
N2 C12 C13 C14 178.2(4) .
C12 C13 C14 C15 1.0(8) .
C13 C14 C15 C16 1.2(8) .
C13 C14 C15 O6 -178.7(5) .
C14 C15 C16 C17 -2.3(7) .
O6 C15 C16 C17 177.7(4) .
C15 C16 C17 C12 1.2(6) .
C13 C12 C17 C16 1.0(6) .
N2 C12 C17 C16 -179.3(4) .
C24 C19 C20 C21 0.7(6) .
O5 C19 C20 C21 -178.4(3) .
C19 C20 C21 C22 1.1(6) .
C20 C21 C22 C23 -1.3(6) .
C20 C21 C22 N3 175.1(3) .
C21 C22 C23 C24 -0.4(6) .
N3 C22 C23 C24 -176.8(4) .
C22 C23 C24 C19 2.2(6) .
C20 C19 C24 C23 -2.4(6) .
O5 C19 C24 C23 176.7(4) .
N3 C25 C26 N4 0.3(5) .
O5 C18 O6 C15 -101.6(7) .
C16 C15 O6 C18 -122.8(5) .
C14 C15 O6 C18 57.1(7) .
N2 C11 N1 C9 0.3(4) .
N2 C11 N1 Cd1 171.3(2) .
C10 C9 N1 C11 -0.1(5) .
C10 C9 N1 Cd1 -170.5(3) .
N1 C11 N2 C10 -0.4(4) .
N1 C11 N2 C12 -177.6(3) .
C9 C10 N2 C11 0.4(5) .
C9 C10 N2 C12 177.5(4) .
C13 C12 N2 C11 157.7(4) .
C17 C12 N2 C11 -22.0(6) .
C13 C12 N2 C10 -18.8(6) .
C17 C12 N2 C10 161.4(4) .
N4 C27 N3 C25 -0.7(4) .
N4 C27 N3 C22 -174.9(3) .
C26 C25 N3 C27 0.2(5) .
C26 C25 N3 C22 174.2(4) .
C23 C22 N3 C27 137.1(4) .
C21 C22 N3 C27 -39.3(6) .
C23 C22 N3 C25 -35.8(6) .
C21 C22 N3 C25 147.7(4) .
N3 C27 N4 C26 0.9(4) .
N3 C27 N4 Cd1 168.0(2) 1_544
C25 C26 N4 C27 -0.8(5) .
C25 C26 N4 Cd1 -167.6(3) 1_544
O1 C1 O2 Cd1 9.1(6) .
C2 C1 O2 Cd1 -167.3(3) .
O4 C8 O3 Cd1 5.1(4) 3_654
C5 C8 O3 Cd1 -175.6(3) 3_654
O3 C8 O4 Cd1 -5.0(4) 3_654
C5 C8 O4 Cd1 175.7(3) 3_654
O6 C18 O5 C19 -78.5(7) .
C20 C19 O5 C18 -157.6(3) .
C24 C19 O5 C18 23.3(5) .
C1 O2 Cd1 N1 38.3(3) .
C1 O2 Cd1 N4 -85.1(3) 1_566
C1 O2 Cd1 O3 159.6(3) 3_645
C1 O2 Cd1 O4 168.2(3) 3_645
C1 O2 Cd1 C8 161.9(3) 3_645
C11 N1 Cd1 O2 -24.0(4) .
C9 N1 Cd1 O2 144.7(3) .
C11 N1 Cd1 N4 95.1(3) 1_566
C9 N1 Cd1 N4 -96.2(4) 1_566
C11 N1 Cd1 O3 -120.6(3) 3_645
C9 N1 Cd1 O3 48.2(4) 3_645
C11 N1 Cd1 O4 -171.0(3) 3_645
C9 N1 Cd1 O4 -2.3(4) 3_645
C11 N1 Cd1 C8 -147.3(3) 3_645
C9 N1 Cd1 C8 21.4(4) 3_645
